data_4069690
loop_
_publ_author_name
'Tumay, T\"ulay Asl\?i'
'Kehr, Gerald'
'Fr\"ohlich, Roland'
'Erker, Gerhard'

_publ_section_title
;
 Synthesis of an Amino-Functionalizedansa-Zirconocene by Intramolecular
 Photochemical Enamine [2+2]Cycloaddition
;
_journal_issue 15
_journal_name_full Organometallics
_journal_page_first 4513
_journal_paper_doi 10.1021/om9003576
_journal_volume 28
_journal_year 2009
_chemical_formula_sum 'C18 H24 Cl2 N2 Zr'
_chemical_formula_weight 430.51
_chemical_name_systematic
; 
 ? 
;
_space_group_IT_number 2
_symmetry_cell_setting triclinic
_symmetry_space_group_name_Hall '-P 1'
_symmetry_space_group_name_H-M 'P -1'
_atom_sites_solution_hydrogens geom
_atom_sites_solution_primary direct
_atom_sites_solution_secondary difmap
_audit_creation_method SHELXL-97
_cell_angle_alpha 84.225(3)
_cell_angle_beta 82.718(3)
_cell_angle_gamma 66.429(2)
_cell_formula_units_Z 2
_cell_length_a 9.6081(4)
_cell_length_b 9.6579(5)
_cell_length_c 11.8586(7)
_cell_measurement_reflns_used 3414
_cell_measurement_temperature 223(2)
_cell_measurement_theta_max 27.88
_cell_measurement_theta_min 0.41
_cell_volume 998.95(9)
_computing_cell_refinement 'Collect (Nonius B.V., 1998)'
_computing_data_collection 'Collect (Nonius B.V., 1998)'
_computing_data_reduction 'Denzo-SMN (Otwinowski & Minor, 1997)'
_computing_molecular_graphics 'XP (BrukerAXS, 2000)'
_computing_publication_material 'SHELXL-97 (Sheldrick, 1997)'
_computing_structure_refinement 'SHELXL-97 (Sheldrick, 1997)'
_computing_structure_solution 'SHELXS-97 (Sheldrick, 1990)'
_diffrn_ambient_temperature 223(2)
_diffrn_measured_fraction_theta_full 0.955
_diffrn_measured_fraction_theta_max 0.955
_diffrn_measurement_device_type 'Nonius KappaCCD'
_diffrn_measurement_method '\w and \f scans'
_diffrn_radiation_monochromator graphite
_diffrn_radiation_source 'rotating anode Nonius FR591'
_diffrn_radiation_type MoK\a
_diffrn_radiation_wavelength 0.71073
_diffrn_reflns_av_R_equivalents 0.058
_diffrn_reflns_av_sigmaI/netI 0.0850
_diffrn_reflns_limit_h_max 11
_diffrn_reflns_limit_h_min -12
_diffrn_reflns_limit_k_max 12
_diffrn_reflns_limit_k_min -12
_diffrn_reflns_limit_l_max 15
_diffrn_reflns_limit_l_min -15
_diffrn_reflns_number 10477
_diffrn_reflns_theta_full 27.88
_diffrn_reflns_theta_max 27.88
_diffrn_reflns_theta_min 1.73
_exptl_absorpt_coefficient_mu 0.818
_exptl_absorpt_correction_T_max 0.9226
_exptl_absorpt_correction_T_min 0.8216
_exptl_absorpt_correction_type multi-scan
_exptl_absorpt_process_details 'SORTAV (Blessing, 1995 & 1997)'
_exptl_crystal_colour yellow-orange
_exptl_crystal_density_diffrn 1.431
_exptl_crystal_density_method 'not measured'
_exptl_crystal_description plate
_exptl_crystal_F_000 440
_exptl_crystal_size_max 0.25
_exptl_crystal_size_mid 0.15
_exptl_crystal_size_min 0.10
_refine_diff_density_max 0.477
_refine_diff_density_min -0.933
_refine_diff_density_rms 0.089
_refine_ls_extinction_method none
_refine_ls_goodness_of_fit_ref 1.013
_refine_ls_hydrogen_treatment riding
_refine_ls_matrix_type full
_refine_ls_number_parameters 212
_refine_ls_number_reflns 4555
_refine_ls_number_restraints 0
_refine_ls_restrained_S_all 1.013
_refine_ls_R_factor_all 0.0879
_refine_ls_R_factor_gt 0.0532
_refine_ls_shift/su_max 0.000
_refine_ls_shift/su_mean 0.000
_refine_ls_structure_factor_coef Fsqd
_refine_ls_weighting_details 'calc w=1/[\s^2^(Fo^2^)+(0.0614P)^2^+0.0980P] where P=(Fo^2^+2Fc^2^)/3'
_refine_ls_weighting_scheme calc
_refine_ls_wR_factor_gt 0.1203
_refine_ls_wR_factor_ref 0.1389
_reflns_number_gt 3134
_reflns_number_total 4555
_reflns_threshold_expression >2sigma(I)
_cod_data_source_file om9003576_si_002.cif
_cod_data_source_block erk4705
_cod_original_sg_symbol_H-M P-1
_cod_database_code 4069690

loop_
_symmetry_equiv_pos_as_xyz
'x, y, z'
'-x, -y, -z'

loop_
_atom_site_label
_atom_site_type_symbol
_atom_site_fract_x
_atom_site_fract_y
_atom_site_fract_z
_atom_site_U_iso_or_equiv
_atom_site_adp_type
_atom_site_occupancy
_atom_site_symmetry_multiplicity
_atom_site_calc_flag
_atom_site_refinement_flags
Zr Zr 0.50688(4) 0.24647(4) 0.25202(3) 0.03946(14) Uani 1 1 d .
Cl1 Cl 0.31057(12) 0.45557(12) 0.15675(10) 0.0593(3) Uani 1 1 d .
Cl2 Cl 0.34952(13) 0.10574(13) 0.32615(11) 0.0656(3) Uani 1 1 d .
C1 C 0.7492(5) 0.0285(4) 0.1871(3) 0.0455(9) Uani 1 1 d .
C2 C 0.6317(5) 0.0103(5) 0.1393(4) 0.0554(11) Uani 1 1 d .
H2 H 0.6011 -0.0711 0.1568 0.066 Uiso 1 1 calc R
C3 C 0.5666(6) 0.1328(5) 0.0607(4) 0.0598(12) Uani 1 1 d .
H3 H 0.4853 0.1481 0.0178 0.072 Uiso 1 1 calc R
C4 C 0.6459(5) 0.2270(5) 0.0587(3) 0.0530(11) Uani 1 1 d .
H4 H 0.6272 0.3169 0.0131 0.064 Uiso 1 1 calc R
C5 C 0.7581(4) 0.1659(4) 0.1358(3) 0.0453(9) Uani 1 1 d .
H5 H 0.8265 0.2077 0.1509 0.054 Uiso 1 1 calc R
C6 C 0.8457(5) -0.0730(4) 0.2746(3) 0.0464(10) Uani 1 1 d .
C7 C 0.7905(6) -0.1551(5) 0.3503(4) 0.0692(14) Uani 1 1 d .
H7A H 0.8474 -0.2110 0.4104 0.083 Uiso 1 1 calc R
H7B H 0.6949 -0.1569 0.3434 0.083 Uiso 1 1 calc R
N8 N 0.9862(4) -0.0627(4) 0.2771(3) 0.0536(9) Uani 1 1 d .
C9 C 1.0714(6) -0.1410(6) 0.3738(4) 0.0757(15) Uani 1 1 d .
H9A H 1.1035 -0.2493 0.3696 0.114 Uiso 1 1 calc R
H9B H 1.0070 -0.1088 0.4441 0.114 Uiso 1 1 calc R
H9C H 1.1605 -0.1169 0.3722 0.114 Uiso 1 1 calc R
C10 C 1.0864(6) -0.0890(6) 0.1707(4) 0.0794(17) Uani 1 1 d .
H10A H 1.1358 -0.1968 0.1602 0.119 Uiso 1 1 calc R
H10B H 1.1632 -0.0484 0.1740 0.119 Uiso 1 1 calc R
H10C H 1.0265 -0.0391 0.1074 0.119 Uiso 1 1 calc R
C11 C 0.6168(4) 0.4059(4) 0.3338(3) 0.0401(9) Uani 1 1 d .
C12 C 0.4610(5) 0.4641(5) 0.3761(4) 0.0499(10) Uani 1 1 d .
H12 H 0.3891 0.5619 0.3594 0.060 Uiso 1 1 calc R
C13 C 0.4315(5) 0.3526(5) 0.4468(4) 0.0567(11) Uani 1 1 d .
H13 H 0.3361 0.3618 0.4842 0.068 Uiso 1 1 calc R
C14 C 0.5687(5) 0.2239(5) 0.4525(3) 0.0499(10) Uani 1 1 d .
H14 H 0.5816 0.1324 0.4946 0.060 Uiso 1 1 calc R
C15 C 0.6827(4) 0.2573(4) 0.3839(3) 0.0403(9) Uani 1 1 d .
H15 H 0.7860 0.1917 0.3728 0.048 Uiso 1 1 calc R
C16 C 0.6937(5) 0.4840(4) 0.2515(3) 0.0455(9) Uani 1 1 d .
C17 C 0.6153(6) 0.5994(5) 0.1837(4) 0.0669(13) Uani 1 1 d .
H17A H 0.6669 0.6411 0.1268 0.080 Uiso 1 1 calc R
H17B H 0.5081 0.6395 0.1926 0.080 Uiso 1 1 calc R
N18 N 0.8538(4) 0.4180(4) 0.2435(3) 0.0547(9) Uani 1 1 d .
C19 C 0.9264(5) 0.4068(6) 0.3475(4) 0.0674(13) Uani 1 1 d .
H19A H 1.0275 0.3265 0.3420 0.101 Uiso 1 1 calc R
H19B H 0.8654 0.3845 0.4127 0.101 Uiso 1 1 calc R
H19C H 0.9344 0.5020 0.3566 0.101 Uiso 1 1 calc R
C20 C 0.9345(6) 0.4625(7) 0.1435(5) 0.0890(18) Uani 1 1 d .
H20A H 0.8902 0.4576 0.0757 0.133 Uiso 1 1 calc R
H20B H 1.0412 0.3945 0.1386 0.133 Uiso 1 1 calc R
H20C H 0.9257 0.5651 0.1498 0.133 Uiso 1 1 calc R

loop_
_atom_site_aniso_label
_atom_site_aniso_U_11
_atom_site_aniso_U_22
_atom_site_aniso_U_33
_atom_site_aniso_U_23
_atom_site_aniso_U_13
_atom_site_aniso_U_12
Zr 0.0319(2) 0.0415(2) 0.0443(2) 0.00329(16) -0.00729(15) -0.01396(16)
Cl1 0.0429(6) 0.0555(6) 0.0761(7) 0.0125(6) -0.0234(5) -0.0144(5)
Cl2 0.0528(7) 0.0681(7) 0.0836(8) 0.0151(6) -0.0110(6) -0.0350(6)
C1 0.044(2) 0.041(2) 0.045(2) -0.0028(18) -0.0046(17) -0.0103(18)
C2 0.059(3) 0.044(2) 0.063(3) -0.010(2) -0.010(2) -0.016(2)
C3 0.066(3) 0.056(3) 0.054(3) -0.007(2) -0.024(2) -0.014(2)
C4 0.063(3) 0.053(2) 0.037(2) -0.0009(19) -0.0046(19) -0.017(2)
C5 0.041(2) 0.047(2) 0.041(2) -0.0027(18) -0.0013(17) -0.0116(18)
C6 0.042(2) 0.040(2) 0.047(2) -0.0042(18) -0.0056(18) -0.0051(18)
C7 0.069(3) 0.062(3) 0.074(3) 0.017(3) -0.014(3) -0.026(3)
N8 0.045(2) 0.053(2) 0.051(2) 0.0007(17) -0.0072(16) -0.0075(17)
C9 0.057(3) 0.075(3) 0.081(3) 0.007(3) -0.027(3) -0.007(3)
C10 0.046(3) 0.086(4) 0.079(3) 0.002(3) 0.006(2) -0.003(3)
C11 0.0331(19) 0.0425(19) 0.044(2) -0.0006(17) -0.0075(15) -0.0128(16)
C12 0.038(2) 0.050(2) 0.056(2) -0.010(2) -0.0052(18) -0.0093(19)
C13 0.049(3) 0.067(3) 0.054(3) -0.015(2) 0.016(2) -0.026(2)
C14 0.057(3) 0.056(2) 0.037(2) 0.0039(19) -0.0046(18) -0.024(2)
C15 0.036(2) 0.044(2) 0.0397(19) -0.0042(17) -0.0075(16) -0.0119(17)
C16 0.044(2) 0.044(2) 0.052(2) 0.0007(19) -0.0093(18) -0.0202(18)
C17 0.065(3) 0.061(3) 0.081(3) 0.016(3) -0.020(3) -0.031(2)
N18 0.041(2) 0.065(2) 0.064(2) 0.0025(19) -0.0039(17) -0.0279(18)
C19 0.042(3) 0.064(3) 0.097(4) -0.006(3) -0.021(2) -0.018(2)
C20 0.072(4) 0.113(5) 0.099(4) 0.002(4) 0.009(3) -0.061(4)

loop_
_atom_type_symbol
_atom_type_description
_atom_type_scat_dispersion_real
_atom_type_scat_dispersion_imag
_atom_type_scat_source
C C 0.0033 0.0016 'International Tables Vol C Tables 4.2.6.8 and 6.1.1.4'
H H 0.0000 0.0000 'International Tables Vol C Tables 4.2.6.8 and 6.1.1.4'
N N 0.0061 0.0033 'International Tables Vol C Tables 4.2.6.8 and 6.1.1.4'
Cl Cl 0.1484 0.1585 'International Tables Vol C Tables 4.2.6.8 and 6.1.1.4'
Zr Zr -2.9673 0.5597 'International Tables Vol C Tables 4.2.6.8 and 6.1.1.4'

loop_
_geom_angle_atom_site_label_1
_geom_angle_atom_site_label_2
_geom_angle_atom_site_label_3
_geom_angle
Cl1 Zr Cl2 97.15(4)
Cl1 Zr C15 128.51(9)
Cl2 Zr C15 115.60(9)
Cl1 Zr C4 82.19(10)
Cl2 Zr C4 125.25(12)
C15 Zr C4 105.97(14)
Cl1 Zr C5 111.62(9)
Cl2 Zr C5 130.99(10)
C15 Zr C5 76.31(13)
C4 Zr C5 32.82(13)
Cl1 Zr C14 128.11(10)
Cl2 Zr C14 84.68(10)
C15 Zr C14 32.81(12)
C4 Zr C14 137.16(14)
C5 Zr C14 104.97(13)
Cl1 Zr C11 96.09(8)
Cl2 Zr C11 135.97(9)
C15 Zr C11 33.02(11)
C4 Zr C11 98.07(14)
C5 Zr C11 80.85(14)
C14 Zr C11 54.68(12)
Cl1 Zr C3 83.65(10)
Cl2 Zr C3 92.84(13)
C15 Zr C3 129.54(14)
C4 Zr C3 32.44(16)
C5 Zr C3 54.28(16)
C14 Zr C3 148.23(14)
C11 Zr C3 130.33(15)
Cl1 Zr C13 95.84(11)
Cl2 Zr C13 82.93(11)
C15 Zr C13 53.86(14)
C4 Zr C13 151.82(16)
C5 Zr C13 129.60(15)
C14 Zr C13 32.62(14)
C11 Zr C13 54.01(13)
C3 Zr C13 175.65(15)
Cl1 Zr C1 135.13(9)
Cl2 Zr C1 99.34(10)
C15 Zr C1 79.50(13)
C4 Zr C1 54.37(13)
C5 Zr C1 33.16(12)
C14 Zr C1 94.86(13)
C11 Zr C1 100.22(13)
C3 Zr C1 54.20(14)
C13 Zr C1 127.38(14)
Cl1 Zr C2 114.15(10)
Cl2 Zr C2 78.76(11)
C15 Zr C2 110.58(14)
C4 Zr C2 53.42(14)
C5 Zr C2 53.74(14)
C14 Zr C2 116.99(14)
C11 Zr C2 131.62(14)
C3 Zr C2 32.40(13)
C13 Zr C2 146.38(14)
C1 Zr C2 32.14(14)
Cl1 Zr C12 78.45(10)
Cl2 Zr C12 111.41(10)
C15 Zr C12 53.62(13)
C4 Zr C12 121.77(14)
C5 Zr C12 112.64(14)
C14 Zr C12 53.62(13)
C11 Zr C12 32.49(12)
C3 Zr C12 151.30(15)
C13 Zr C12 31.91(14)
C1 Zr C12 131.29(14)
C2 Zr C12 163.43(15)
C2 C1 C5 106.6(3)
C2 C1 C6 127.2(4)
C5 C1 C6 126.2(4)
C2 C1 Zr 74.3(2)
C5 C1 Zr 71.9(2)
C6 C1 Zr 118.6(3)
C1 C2 C3 109.6(4)
C1 C2 Zr 73.5(2)
C3 C2 Zr 73.0(3)
C4 C3 C2 107.0(4)
C4 C3 Zr 72.5(3)
C2 C3 Zr 74.6(3)
C3 C4 C5 109.1(4)
C3 C4 Zr 75.1(3)
C5 C4 Zr 73.7(2)
C4 C5 C1 107.7(4)
C4 C5 Zr 73.5(2)
C1 C5 Zr 74.9(2)
C7 C6 N8 124.5(4)
C7 C6 C1 120.1(4)
N8 C6 C1 115.1(3)
C6 N8 C9 116.2(4)
C6 N8 C10 116.5(4)
C9 N8 C10 111.0(4)
C12 C11 C15 106.5(3)
C12 C11 C16 126.4(3)
C15 C11 C16 127.1(3)
C12 C11 Zr 75.4(2)
C15 C11 Zr 72.5(2)
C16 C11 Zr 116.5(3)
C13 C12 C11 108.8(3)
C13 C12 Zr 73.1(3)
C11 C12 Zr 72.1(2)
C12 C13 C14 108.4(4)
C12 C13 Zr 75.0(2)
C14 C13 Zr 72.4(2)
C15 C14 C13 107.4(3)
C15 C14 Zr 73.2(2)
C13 C14 Zr 75.0(2)
C14 C15 C11 108.9(3)
C14 C15 Zr 74.0(2)
C11 C15 Zr 74.5(2)
C17 C16 N18 123.3(4)
C17 C16 C11 121.3(4)
N18 C16 C11 115.1(3)
C16 N18 C20 117.0(4)
C16 N18 C19 117.0(4)
C20 N18 C19 111.9(4)

loop_
_geom_bond_atom_site_label_1
_geom_bond_atom_site_label_2
_geom_bond_distance
Zr Cl1 2.4386(10)
Zr Cl2 2.4438(11)
Zr C15 2.481(4)
Zr C4 2.487(4)
Zr C5 2.490(4)
Zr C14 2.491(4)
Zr C11 2.507(4)
Zr C3 2.520(5)
Zr C13 2.524(4)
Zr C1 2.529(4)
Zr C2 2.540(4)
Zr C12 2.549(4)
C1 C2 1.403(6)
C1 C5 1.433(5)
C1 C6 1.487(5)
C2 C3 1.412(6)
C3 C4 1.399(7)
C4 C5 1.406(5)
C6 C7 1.337(6)
C6 N8 1.397(5)
N8 C9 1.458(5)
N8 C10 1.465(6)
C11 C12 1.415(5)
C11 C15 1.418(5)
C11 C16 1.478(5)
C12 C13 1.395(6)
C13 C14 1.409(6)
C14 C15 1.404(5)
C16 C17 1.325(5)
C16 N18 1.404(5)
N18 C20 1.457(6)
N18 C19 1.466(6)

loop_
_geom_torsion_atom_site_label_1
_geom_torsion_atom_site_label_2
_geom_torsion_atom_site_label_3
_geom_torsion_atom_site_label_4
_geom_torsion
Cl1 Zr C1 C2 -59.4(3)
Cl2 Zr C1 C2 50.7(2)
C15 Zr C1 C2 165.2(3)
C4 Zr C1 C2 -76.3(3)
C5 Zr C1 C2 -113.8(3)
C14 Zr C1 C2 136.1(3)
C11 Zr C1 C2 -168.9(2)
C3 Zr C1 C2 -36.0(3)
C13 Zr C1 C2 138.9(3)
C12 Zr C1 C2 -179.7(2)
Cl1 Zr C1 C5 54.4(3)
Cl2 Zr C1 C5 164.5(2)
C15 Zr C1 C5 -81.0(2)
C4 Zr C1 C5 37.5(2)
C14 Zr C1 C5 -110.1(2)
C11 Zr C1 C5 -55.2(2)
C3 Zr C1 C5 77.8(3)
C13 Zr C1 C5 -107.3(2)
C2 Zr C1 C5 113.8(3)
C12 Zr C1 C5 -66.0(3)
Cl1 Zr C1 C6 176.3(2)
Cl2 Zr C1 C6 -73.5(3)
C15 Zr C1 C6 41.0(3)
C4 Zr C1 C6 159.5(4)
C5 Zr C1 C6 122.0(4)
C14 Zr C1 C6 11.9(3)
C11 Zr C1 C6 66.8(3)
C3 Zr C1 C6 -160.3(4)
C13 Zr C1 C6 14.7(4)
C2 Zr C1 C6 -124.2(4)
C12 Zr C1 C6 56.0(4)
C5 C1 C2 C3 -0.5(5)
C6 C1 C2 C3 179.0(4)
Zr C1 C2 C3 64.6(3)
C5 C1 C2 Zr -65.2(3)
C6 C1 C2 Zr 114.3(4)
Cl1 Zr C2 C1 138.3(2)
Cl2 Zr C2 C1 -128.9(2)
C15 Zr C2 C1 -15.5(3)
C4 Zr C2 C1 79.5(3)
C5 Zr C2 C1 38.4(2)
C14 Zr C2 C1 -50.8(3)
C11 Zr C2 C1 14.6(3)
C3 Zr C2 C1 117.1(4)
C13 Zr C2 C1 -70.6(4)
C12 Zr C2 C1 0.7(6)
Cl1 Zr C2 C3 21.2(3)
Cl2 Zr C2 C3 114.0(3)
C15 Zr C2 C3 -132.6(3)
C4 Zr C2 C3 -37.6(3)
C5 Zr C2 C3 -78.7(3)
C14 Zr C2 C3 -167.9(3)
C11 Zr C2 C3 -102.5(3)
C13 Zr C2 C3 172.3(3)
C1 Zr C2 C3 -117.1(4)
C12 Zr C2 C3 -116.4(5)
C1 C2 C3 C4 0.8(5)
Zr C2 C3 C4 65.7(3)
C1 C2 C3 Zr -65.0(3)
Cl1 Zr C3 C4 85.4(2)
Cl2 Zr C3 C4 -177.7(2)
C15 Zr C3 C4 -50.7(3)
C5 Zr C3 C4 -37.0(2)
C14 Zr C3 C4 -93.2(3)
C11 Zr C3 C4 -7.2(3)
C13 Zr C3 C4 169.0(16)
C1 Zr C3 C4 -78.2(3)
C2 Zr C3 C4 -113.9(4)
C12 Zr C3 C4 33.9(4)
Cl1 Zr C3 C2 -160.6(3)
Cl2 Zr C3 C2 -63.8(3)
C15 Zr C3 C2 63.3(4)
C4 Zr C3 C2 113.9(4)
C5 Zr C3 C2 76.9(3)
C14 Zr C3 C2 20.7(5)
C11 Zr C3 C2 106.7(3)
C13 Zr C3 C2 -77.1(18)
C1 Zr C3 C2 35.7(3)
C12 Zr C3 C2 147.9(3)
C2 C3 C4 C5 -0.7(5)
Zr C3 C4 C5 66.5(3)
C2 C3 C4 Zr -67.1(3)
Cl1 Zr C4 C3 -90.4(2)
Cl2 Zr C4 C3 2.8(3)
C15 Zr C4 C3 141.6(2)
C5 Zr C4 C3 115.6(4)
C14 Zr C4 C3 129.4(3)
C11 Zr C4 C3 174.5(2)
C13 Zr C4 C3 -178.2(3)
C1 Zr C4 C3 77.6(3)
C2 Zr C4 C3 37.6(3)
C12 Zr C4 C3 -161.6(2)
Cl1 Zr C4 C5 154.0(3)
Cl2 Zr C4 C5 -112.7(2)
C15 Zr C4 C5 26.1(3)
C14 Zr C4 C5 13.8(4)
C11 Zr C4 C5 58.9(3)
C3 Zr C4 C5 -115.6(4)
C13 Zr C4 C5 66.2(4)
C1 Zr C4 C5 -37.9(2)
C2 Zr C4 C5 -78.0(3)
C12 Zr C4 C5 82.8(3)
C3 C4 C5 C1 0.3(5)
Zr C4 C5 C1 67.7(3)
C3 C4 C5 Zr -67.3(3)
C2 C1 C5 C4 0.1(4)
C6 C1 C5 C4 -179.4(4)
Zr C1 C5 C4 -66.7(3)
C2 C1 C5 Zr 66.8(3)
C6 C1 C5 Zr -112.7(4)
Cl1 Zr C5 C4 -27.8(3)
Cl2 Zr C5 C4 93.6(2)
C15 Zr C5 C4 -154.2(3)
C14 Zr C5 C4 -170.3(3)
C11 Zr C5 C4 -120.8(3)
C3 Zr C5 C4 36.6(3)
C13 Zr C5 C4 -145.9(3)
C1 Zr C5 C4 114.1(4)
C2 Zr C5 C4 76.9(3)
C12 Zr C5 C4 -113.9(3)
Cl1 Zr C5 C1 -141.9(2)
Cl2 Zr C5 C1 -20.5(3)
C15 Zr C5 C1 91.7(2)
C4 Zr C5 C1 -114.1(4)
C14 Zr C5 C1 75.6(3)
C11 Zr C5 C1 125.1(2)
C3 Zr C5 C1 -77.5(3)
C13 Zr C5 C1 100.0(3)
C2 Zr C5 C1 -37.1(2)
C12 Zr C5 C1 132.0(2)
C2 C1 C6 C7 -28.9(7)
C5 C1 C6 C7 150.6(4)
Zr C1 C6 C7 62.8(5)
C2 C1 C6 N8 157.2(4)
C5 C1 C6 N8 -23.3(6)
Zr C1 C6 N8 -111.1(3)
C7 C6 N8 C9 -3.8(6)
C1 C6 N8 C9 169.8(4)
C7 C6 N8 C10 130.0(5)
C1 C6 N8 C10 -56.4(5)
Cl1 Zr C11 C12 57.2(2)
Cl2 Zr C11 C12 -49.7(3)
C15 Zr C11 C12 -112.9(3)
C4 Zr C11 C12 140.1(2)
C5 Zr C11 C12 168.2(2)
C14 Zr C11 C12 -76.1(2)
C3 Zr C11 C12 144.0(2)
C13 Zr C11 C12 -35.6(2)
C1 Zr C11 C12 -164.8(2)
C2 Zr C11 C12 -172.7(2)
Cl1 Zr C11 C15 170.1(2)
Cl2 Zr C11 C15 63.2(2)
C4 Zr C11 C15 -107.0(2)
C5 Zr C11 C15 -78.9(2)
C14 Zr C11 C15 36.9(2)
C3 Zr C11 C15 -103.1(2)
C13 Zr C11 C15 77.3(2)
C1 Zr C11 C15 -51.9(2)
C2 Zr C11 C15 -59.7(3)
C12 Zr C11 C15 112.9(3)
Cl1 Zr C11 C16 -66.6(3)
Cl2 Zr C11 C16 -173.5(2)
C15 Zr C11 C16 123.3(4)
C4 Zr C11 C16 16.3(3)
C5 Zr C11 C16 44.4(3)
C14 Zr C11 C16 160.2(3)
C3 Zr C11 C16 20.2(3)
C13 Zr C11 C16 -159.4(3)
C1 Zr C11 C16 71.4(3)
C2 Zr C11 C16 63.6(3)
C12 Zr C11 C16 -123.8(4)
C15 C11 C12 C13 -2.0(5)
C16 C11 C12 C13 176.6(4)
Zr C11 C12 C13 64.3(3)
C15 C11 C12 Zr -66.3(3)
C16 C11 C12 Zr 112.3(4)
Cl1 Zr C12 C13 121.6(3)
Cl2 Zr C12 C13 28.4(3)
C15 Zr C12 C13 -78.3(3)
C4 Zr C12 C13 -165.2(3)
C5 Zr C12 C13 -129.6(3)
C14 Zr C12 C13 -37.2(2)
C11 Zr C12 C13 -116.9(3)
C3 Zr C12 C13 174.2(3)
C1 Zr C12 C13 -96.8(3)
C2 Zr C12 C13 -97.3(5)
Cl1 Zr C12 C11 -121.5(2)
Cl2 Zr C12 C11 145.28(19)
C15 Zr C12 C11 38.6(2)
C4 Zr C12 C11 -48.3(3)
C5 Zr C12 C11 -12.7(3)
C14 Zr C12 C11 79.6(2)
C3 Zr C12 C11 -68.9(4)
C13 Zr C12 C11 116.9(3)
C1 Zr C12 C11 20.1(3)
C2 Zr C12 C11 19.6(6)
C11 C12 C13 C14 1.5(5)
Zr C12 C13 C14 65.3(3)
C11 C12 C13 Zr -63.8(3)
Cl1 Zr C13 C12 -57.0(2)
Cl2 Zr C13 C12 -153.5(3)
C15 Zr C13 C12 77.5(3)
C4 Zr C13 C12 27.4(4)
C5 Zr C13 C12 67.5(3)
C14 Zr C13 C12 115.3(4)
C11 Zr C13 C12 36.3(2)
C3 Zr C13 C12 -140.1(17)
C1 Zr C13 C12 110.1(3)
C2 Zr C13 C12 149.3(3)
Cl1 Zr C13 C14 -172.3(2)
Cl2 Zr C13 C14 91.2(2)
C15 Zr C13 C14 -37.8(2)
C4 Zr C13 C14 -87.9(4)
C5 Zr C13 C14 -47.9(3)
C11 Zr C13 C14 -79.0(3)
C3 Zr C13 C14 104.6(17)
C1 Zr C13 C14 -5.2(3)
C2 Zr C13 C14 34.0(4)
C12 Zr C13 C14 -115.3(4)
C12 C13 C14 C15 -0.4(5)
Zr C13 C14 C15 66.5(3)
C12 C13 C14 Zr -67.0(3)
Cl1 Zr C14 C15 -104.1(2)
Cl2 Zr C14 C15 161.0(2)
C4 Zr C14 C15 22.2(3)
C5 Zr C14 C15 29.9(3)
C11 Zr C14 C15 -37.1(2)
C3 Zr C14 C15 74.2(4)
C13 Zr C14 C15 -113.9(4)
C1 Zr C14 C15 62.0(2)
C2 Zr C14 C15 86.4(3)
C12 Zr C14 C15 -77.5(3)
Cl1 Zr C14 C13 9.7(3)
Cl2 Zr C14 C13 -85.2(2)
C15 Zr C14 C13 113.9(4)
C4 Zr C14 C13 136.0(3)
C5 Zr C14 C13 143.7(2)
C11 Zr C14 C13 76.8(3)
C3 Zr C14 C13 -172.0(3)
C1 Zr C14 C13 175.9(3)
C2 Zr C14 C13 -159.7(3)
C12 Zr C14 C13 36.4(2)
C13 C14 C15 C11 -0.8(5)
Zr C14 C15 C11 66.9(3)
C13 C14 C15 Zr -67.7(3)
C12 C11 C15 C14 1.7(4)
C16 C11 C15 C14 -176.9(4)
Zr C11 C15 C14 -66.6(3)
C12 C11 C15 Zr 68.3(3)
C16 C11 C15 Zr -110.3(4)
Cl1 Zr C15 C14 102.8(2)
Cl2 Zr C15 C14 -21.1(3)
C4 Zr C15 C14 -164.5(2)
C5 Zr C15 C14 -150.3(3)
C11 Zr C15 C14 115.4(3)
C3 Zr C15 C14 -138.9(2)
C13 Zr C15 C14 37.6(2)
C1 Zr C15 C14 -116.5(2)
C2 Zr C15 C14 -108.2(2)
C12 Zr C15 C14 77.5(3)
Cl1 Zr C15 C11 -12.6(3)
Cl2 Zr C15 C11 -136.53(19)
C4 Zr C15 C11 80.1(2)
C5 Zr C15 C11 94.3(2)
C14 Zr C15 C11 -115.4(3)
C3 Zr C15 C11 105.7(2)
C13 Zr C15 C11 -77.8(2)
C1 Zr C15 C11 128.1(2)
C2 Zr C15 C11 136.4(2)
C12 Zr C15 C11 -37.9(2)
C12 C11 C16 C17 -20.2(7)
C15 C11 C16 C17 158.1(4)
Zr C11 C16 C17 70.7(5)
C12 C11 C16 N18 165.6(4)
C15 C11 C16 N18 -16.1(6)
Zr C11 C16 N18 -103.4(4)
C17 C16 N18 C20 -11.0(7)
C11 C16 N18 C20 163.1(4)
C17 C16 N18 C19 126.0(5)
C11 C16 N18 C19 -60.0(5)
